data_7003425
loop_
_publ_author_name
'Zhao, Chang-Qiu'
'Jennings, Michael C.'
'Puddephatt, Richard J.'

_publ_section_title
;
 A hemilabile binucleating pincer ligand for self-assembly of
 coordination oligomers and polymers
;
_journal_issue 9
_journal_name_full 'Dalton Transactions'
_journal_page_first 1243
_journal_page_last 1250
_journal_paper_doi 10.1039/b716035f
_journal_year 2008
_chemical_formula_moiety 'C124 H120 Cl6 N4 P8 Pd4, 2(C2 H4 Cl2), 2(C H2 Cl2), 6(C H Cl3)'
_chemical_formula_sum 'C136 H138 Cl34 N4 P8 Pd4'
_chemical_formula_weight 3707.16
_chemical_name_systematic
;
?
;
_space_group_IT_number 14
_symmetry_cell_setting monoclinic
_symmetry_space_group_name_Hall '-P 2ybc'
_symmetry_space_group_name_H-M 'P 1 21/c 1'
_atom_sites_solution_hydrogens geom
_atom_sites_solution_primary direct
_atom_sites_solution_secondary difmap
_audit_creation_method SHELXL-97
_cell_angle_alpha 90.00
_cell_angle_beta 99.2640(10)
_cell_angle_gamma 90.00
_cell_formula_units_Z 2
_cell_length_a 15.9810(2)
_cell_length_b 12.3410(2)
_cell_length_c 41.0338(7)
_cell_measurement_reflns_used 16991
_cell_measurement_temperature 150(2)
_cell_measurement_theta_max 27.48
_cell_measurement_theta_min 2.55
_cell_volume 7987.2(2)
_computing_cell_refinement 'DENZO-SMN (Otwinowski & Minor, 1997)'
_computing_data_collection 'COLLECT (Nonius, 1997-2001)'
_computing_data_reduction DENZO-SMN
_computing_molecular_graphics 'SHELXTL/PC (Sheldrick, 2001)'
_computing_publication_material SHELXTL/PC
_computing_structure_refinement 'SHELXL-97 (Sheldrick, 1997)'
_computing_structure_solution 'SHELXS-97 (Sheldrick, 1997)'
_diffrn_ambient_temperature 150(2)
_diffrn_measured_fraction_theta_full 0.985
_diffrn_measured_fraction_theta_max 0.985
_diffrn_measurement_device_type 'Nonius Kappa-CCD'
_diffrn_measurement_method '\f scans, and \w scans with \k offsets'
_diffrn_radiation_monochromator graphite
_diffrn_radiation_source 'fine-focus sealed tube'
_diffrn_radiation_type MoK\a
_diffrn_radiation_wavelength 0.71073
_diffrn_reflns_av_R_equivalents 0.057
_diffrn_reflns_av_sigmaI/netI 0.0513
_diffrn_reflns_limit_h_max 19
_diffrn_reflns_limit_h_min -18
_diffrn_reflns_limit_k_max 14
_diffrn_reflns_limit_k_min -14
_diffrn_reflns_limit_l_max 48
_diffrn_reflns_limit_l_min -48
_diffrn_reflns_number 58815
_diffrn_reflns_theta_full 25.03
_diffrn_reflns_theta_max 25.03
_diffrn_reflns_theta_min 2.56
_diffrn_standards_number 0
_exptl_absorpt_coefficient_mu 1.139
_exptl_absorpt_correction_T_max 0.8042
_exptl_absorpt_correction_T_min 0.7262
_exptl_absorpt_correction_type multi-scan
_exptl_absorpt_process_details 'DENZO-SMN (Otwinowski & Minor, 1997)'
_exptl_crystal_colour yellow
_exptl_crystal_density_diffrn 1.541
_exptl_crystal_density_method 'not measured'
_exptl_crystal_description block
_exptl_crystal_F_000 3728
_exptl_crystal_size_max 0.30
_exptl_crystal_size_mid 0.28
_exptl_crystal_size_min 0.20
_refine_diff_density_max 2.498
_refine_diff_density_min -1.905
_refine_diff_density_rms 0.135
_refine_ls_extinction_method none
_refine_ls_goodness_of_fit_ref 1.016
_refine_ls_hydrogen_treatment constr
_refine_ls_matrix_type full
_refine_ls_number_parameters 769
_refine_ls_number_reflns 13870
_refine_ls_number_restraints 252
_refine_ls_restrained_S_all 1.011
_refine_ls_R_factor_all 0.1066
_refine_ls_R_factor_gt 0.0809
_refine_ls_shift/su_max 0.001
_refine_ls_shift/su_mean 0.000
_refine_ls_structure_factor_coef Fsqd
_refine_ls_weighting_details 'calc w=1/[\s^2^(Fo^2^)+(0.1343P)^2^+40.3441P] where P=(Fo^2^+2Fc^2^)/3'
_refine_ls_weighting_scheme calc
_refine_ls_wR_factor_gt 0.2240
_refine_ls_wR_factor_ref 0.2418
_reflns_number_gt 10181
_reflns_number_total 13870
_reflns_threshold_expression I>2\s(I)
_cod_data_source_file b716035f.txt
_cod_data_source_block 03025
_cod_depositor_comments
;
The following automatic conversions were performed:
'_symmetry_cell_setting' value 'Monoclinic' changed to 'monoclinic'
according to '/home/saulius/struct/CIF-dictionaries/cif_core.dic'
dictionary named 'cif_core.dic' version 2.4.1 from 2010-06-29.

Automatic conversion script
Id: cif_fix_enum 1527 2010-12-29 10:47:43Z saulius 
;
_cod_original_sg_symbol_H-M 'P 21/c'
_cod_database_code 7003425

loop_
_symmetry_equiv_pos_as_xyz
'x, y, z'
'-x, y+1/2, -z+1/2'
'-x, -y, -z'
'x, -y-1/2, z-1/2'

loop_
_atom_site_label
_atom_site_type_symbol
_atom_site_fract_x
_atom_site_fract_y
_atom_site_fract_z
_atom_site_U_iso_or_equiv
_atom_site_adp_type
_atom_site_occupancy
_atom_site_symmetry_multiplicity
_atom_site_calc_flag
_atom_site_refinement_flags
_atom_site_disorder_assembly
_atom_site_disorder_group
Pd1 Pd 0.35299(4) 0.49308(5) 0.672084(16) 0.0535(2) Uani 1 1 d U . .
Cl1 Cl 0.48648(15) 0.4283(2) 0.69122(6) 0.0709(7) Uani 1 1 d U . .
P1 P 0.29808(16) 0.4358(2) 0.71743(6) 0.0596(6) Uani 1 1 d U . .
C11 C 0.1853(6) 0.4539(8) 0.7020(2) 0.059(2) Uani 1 1 d U . .
H11A H 0.1629 0.3909 0.6884 0.071 Uiso 1 1 calc R . .
H11B H 0.1533 0.4609 0.7206 0.071 Uiso 1 1 calc R . .
C12 C 0.1765(6) 0.5555(8) 0.6815(2) 0.059(2) Uani 1 1 d U . .
H12A H 0.1966 0.6186 0.6955 0.071 Uiso 1 1 calc R . .
H12B H 0.1162 0.5674 0.6721 0.071 Uiso 1 1 calc R . .
P2 P 0.39129(15) 0.59140(19) 0.62942(6) 0.0594(6) Uani 1 1 d U . .
C21 C 0.2892(5) 0.6463(7) 0.6105(2) 0.0556(19) Uani 1 1 d U . .
H21A H 0.2967 0.7185 0.6009 0.067 Uiso 1 1 calc R . .
H21B H 0.2619 0.5977 0.5928 0.067 Uiso 1 1 calc R . .
C22 C 0.2351(6) 0.6553(7) 0.6373(2) 0.0557(19) Uani 1 1 d U . .
H22A H 0.1777 0.6809 0.6278 0.067 Uiso 1 1 calc R . .
H22B H 0.2604 0.7087 0.6541 0.067 Uiso 1 1 calc R . .
N1 N 0.2288(4) 0.5443(5) 0.65375(16) 0.0510(14) Uani 1 1 d U . .
C2 C 0.1857(5) 0.4667(7) 0.62904(18) 0.0470(17) Uani 1 1 d U . .
C3 C 0.2236(5) 0.3689(7) 0.62399(19) 0.0468(17) Uani 1 1 d U . .
H3A H 0.2780 0.3527 0.6361 0.056 Uiso 1 1 calc R . .
C4 C 0.1840(5) 0.2944(7) 0.60172(18) 0.0456(17) Uani 1 1 d U . .
H4A H 0.2112 0.2273 0.5990 0.055 Uiso 1 1 calc R . .
C5 C 0.1041(4) 0.3156(6) 0.58289(18) 0.0418(16) Uani 1 1 d U . .
C6 C 0.0675(5) 0.4156(6) 0.58868(19) 0.0462(17) Uani 1 1 d U . .
H6A H 0.0136 0.4334 0.5765 0.055 Uiso 1 1 calc R . .
C7 C 0.1065(5) 0.4883(6) 0.61121(18) 0.0469(17) Uani 1 1 d U . .
H7A H 0.0789 0.5544 0.6147 0.056 Uiso 1 1 calc R . .
N8 N 0.0658(4) 0.2430(5) 0.56019(16) 0.0455(14) Uani 1 1 d U . .
Pd2 Pd -0.21366(3) 0.09128(4) 0.496370(13) 0.03599(17) Uani 1 1 d U . .
Cl3 Cl -0.32661(11) 0.18455(16) 0.46770(5) 0.0475(5) Uani 1 1 d U . .
Cl4 Cl -0.09995(12) -0.00098(15) 0.52462(5) 0.0475(4) Uani 1 1 d U . .
P3 P 0.25814(11) 0.06766(16) 0.53075(4) 0.0369(4) Uani 1 1 d U . .
C31 C 0.1803(4) 0.1747(6) 0.53177(18) 0.0390(15) Uani 1 1 d U . .
H31A H 0.2097 0.2412 0.5410 0.047 Uiso 1 1 calc R . .
H31B H 0.1528 0.1909 0.5089 0.047 Uiso 1 1 calc R . .
C32 C 0.1113(4) 0.1445(6) 0.55264(18) 0.0402(16) Uani 1 1 d U . .
H32A H 0.0708 0.0926 0.5403 0.048 Uiso 1 1 calc R . .
H32B H 0.1378 0.1094 0.5734 0.048 Uiso 1 1 calc R . .
P4 P -0.19342(11) 0.22596(15) 0.53605(5) 0.0375(4) Uani 1 1 d U . .
C41 C -0.0881(4) 0.2355(6) 0.56069(17) 0.0397(15) Uani 1 1 d U . .
H41A H -0.0891 0.2921 0.5777 0.048 Uiso 1 1 calc R . .
H41B H -0.0747 0.1657 0.5723 0.048 Uiso 1 1 calc R . .
C42 C -0.0174(4) 0.2621(6) 0.54088(17) 0.0403(16) Uani 1 1 d U . .
H42A H -0.0242 0.2168 0.5207 0.048 Uiso 1 1 calc R . .
H42B H -0.0220 0.3390 0.5340 0.048 Uiso 1 1 calc R . .
C1A C 0.3242(4) 0.5360(5) 0.74966(14) 0.065(2) Uani 1 1 d GU . .
C1B C 0.4046(4) 0.5820(6) 0.75404(15) 0.072(2) Uani 1 1 d GU . .
H1BA H 0.4455 0.5572 0.7413 0.086 Uiso 1 1 calc R . .
C1C C 0.4252(4) 0.6644(6) 0.77703(16) 0.080(3) Uani 1 1 d GU . .
H1CA H 0.4802 0.6959 0.7800 0.097 Uiso 1 1 calc R . .
C1D C 0.3655(5) 0.7007(6) 0.79565(17) 0.106(5) Uani 1 1 d GU . .
H1DA H 0.3796 0.7570 0.8114 0.127 Uiso 1 1 calc R . .
C1E C 0.2851(5) 0.6546(7) 0.79128(19) 0.128(6) Uani 1 1 d GU . .
H1EA H 0.2442 0.6795 0.8040 0.153 Uiso 1 1 calc R . .
C1F C 0.2644(4) 0.5723(7) 0.76828(17) 0.110(5) Uani 1 1 d GU . .
H1FA H 0.2095 0.5408 0.7653 0.132 Uiso 1 1 calc R . .
C1G C 0.3163(5) 0.3011(5) 0.73479(18) 0.070(2) Uani 1 1 d GU . .
C1H C 0.3279(6) 0.2162(6) 0.71371(17) 0.107(4) Uani 1 1 d GU . .
H1HA H 0.3256 0.2294 0.6908 0.129 Uiso 1 1 calc R . .
C1I C 0.3429(6) 0.1121(5) 0.7262(3) 0.144(6) Uani 1 1 d GU . .
H1IA H 0.3508 0.0540 0.7118 0.173 Uiso 1 1 calc R . .
C1J C 0.3463(6) 0.0928(6) 0.7598(3) 0.118(4) Uani 1 1 d GU . .
H1JA H 0.3565 0.0216 0.7683 0.141 Uiso 1 1 calc R . .
C1K C 0.3347(7) 0.1777(8) 0.78084(17) 0.153(7) Uani 1 1 d GU . .
H1KA H 0.3370 0.1646 0.8038 0.184 Uiso 1 1 calc R . .
C1L C 0.3197(7) 0.2819(6) 0.76836(16) 0.156(8) Uani 1 1 d GU . .
H1LA H 0.3118 0.3399 0.7828 0.187 Uiso 1 1 calc R . .
C2A C 0.4395(4) 0.5290(6) 0.59719(16) 0.067(2) Uani 1 1 d GU . .
C2B C 0.5039(5) 0.4539(8) 0.6062(2) 0.177(9) Uani 1 1 d GU . .
H2BA H 0.5229 0.4385 0.6289 0.212 Uiso 1 1 calc R . .
C2C C 0.5404(6) 0.4012(8) 0.5820(3) 0.192(10) Uani 1 1 d GU . .
H2CA H 0.5844 0.3499 0.5882 0.230 Uiso 1 1 calc R . .
C2D C 0.5126(7) 0.4237(8) 0.5489(2) 0.132(5) Uani 1 1 d GU . .
H2DA H 0.5375 0.3877 0.5323 0.159 Uiso 1 1 calc R . .
C2E C 0.4482(6) 0.4989(9) 0.53986(16) 0.128(5) Uani 1 1 d GU . .
H2EA H 0.4292 0.5142 0.5172 0.154 Uiso 1 1 calc R . .
C2F C 0.4117(5) 0.5515(7) 0.56402(18) 0.100(4) Uani 1 1 d GU . .
H2FA H 0.3677 0.6029 0.5579 0.120 Uiso 1 1 calc R . .
C2G C 0.4532(4) 0.7098(5) 0.64630(16) 0.069(2) Uani 1 1 d GU . .
C2H C 0.5037(5) 0.7630(6) 0.62675(14) 0.100(4) Uani 1 1 d GU . .
H2HA H 0.5077 0.7361 0.6054 0.119 Uiso 1 1 calc R . .
C2I C 0.5481(5) 0.8556(6) 0.63848(18) 0.098(4) Uani 1 1 d GU . .
H2IA H 0.5826 0.8919 0.6251 0.118 Uiso 1 1 calc R . .
C2J C 0.5422(5) 0.8949(5) 0.66977(19) 0.086(3) Uani 1 1 d GU . .
H2JA H 0.5726 0.9582 0.6778 0.103 Uiso 1 1 calc R . .
C2K C 0.4918(5) 0.8417(5) 0.68932(14) 0.081(3) Uani 1 1 d GU . .
H2KA H 0.4877 0.8686 0.7107 0.098 Uiso 1 1 calc R . .
C2L C 0.4473(4) 0.7491(5) 0.67759(15) 0.069(2) Uani 1 1 d GU . .
H2LA H 0.4128 0.7128 0.6909 0.083 Uiso 1 1 calc R . .
C3A C 0.3296(3) 0.1201(5) 0.50414(11) 0.0440(16) Uani 1 1 d GU . .
C3B C 0.2961(2) 0.1621(5) 0.47335(12) 0.0533(19) Uani 1 1 d GU . .
H3BA H 0.2365 0.1683 0.4670 0.064 Uiso 1 1 calc R . .
C3C C 0.3500(4) 0.1950(5) 0.45180(11) 0.067(2) Uani 1 1 d GU . .
H3CA H 0.3271 0.2236 0.4308 0.081 Uiso 1 1 calc R . .
C3D C 0.4373(3) 0.1859(6) 0.46103(15) 0.076(3) Uani 1 1 d GU . .
H3DA H 0.4741 0.2083 0.4463 0.091 Uiso 1 1 calc R . .
C3E C 0.4707(2) 0.1439(7) 0.49181(16) 0.088(3) Uani 1 1 d GU . .
H3EA H 0.5304 0.1377 0.4981 0.106 Uiso 1 1 calc R . .
C3F C 0.4169(3) 0.1110(6) 0.51337(12) 0.070(3) Uani 1 1 d GU . .
H3FA H 0.4397 0.0823 0.5344 0.084 Uiso 1 1 calc R . .
C3G C 0.3168(3) 0.0730(4) 0.57271(10) 0.0435(16) Uani 1 1 d GU . .
C3H C 0.3070(4) -0.0096(4) 0.59480(14) 0.065(2) Uani 1 1 d GU . .
H3HA H 0.2742 -0.0718 0.5875 0.079 Uiso 1 1 calc R . .
C3I C 0.3453(5) -0.0014(5) 0.62762(13) 0.096(4) Uani 1 1 d GU . .
H3IA H 0.3386 -0.0579 0.6427 0.116 Uiso 1 1 calc R . .
C3J C 0.3933(5) 0.0895(6) 0.63834(10) 0.092(3) Uani 1 1 d GU . .
H3JA H 0.4194 0.0952 0.6608 0.111 Uiso 1 1 calc R . .
C3K C 0.4030(4) 0.1722(5) 0.61624(15) 0.073(2) Uani 1 1 d GU . .
H3KA H 0.4358 0.2343 0.6236 0.088 Uiso 1 1 calc R . .
C3L C 0.3648(3) 0.1639(4) 0.58343(13) 0.056(2) Uani 1 1 d GU . .
H3LA H 0.3714 0.2204 0.5683 0.067 Uiso 1 1 calc R . .
C4A C -0.2180(3) 0.3637(3) 0.52237(13) 0.0426(16) Uani 1 1 d GU . .
C4B C -0.2680(4) 0.4311(4) 0.53842(13) 0.067(3) Uani 1 1 d GU . .
H4BA H -0.2903 0.4052 0.5571 0.081 Uiso 1 1 calc R . .
C4C C -0.2852(4) 0.5363(4) 0.52721(17) 0.086(4) Uani 1 1 d GU . .
H4CA H -0.3193 0.5823 0.5382 0.103 Uiso 1 1 calc R . .
C4D C -0.2524(4) 0.5741(3) 0.49994(17) 0.079(3) Uani 1 1 d GU . .
H4DA H -0.2642 0.6460 0.4923 0.095 Uiso 1 1 calc R . .
C4E C -0.2024(4) 0.5067(4) 0.48389(13) 0.064(2) Uani 1 1 d GU . .
H4EA H -0.1801 0.5326 0.4653 0.076 Uiso 1 1 calc R . .
C4F C -0.1852(3) 0.4015(4) 0.49511(13) 0.0506(18) Uani 1 1 d GU . .
H4FA H -0.1511 0.3555 0.4841 0.061 Uiso 1 1 calc R . .
C4G C -0.2616(3) 0.1934(4) 0.56651(10) 0.0398(15) Uani 1 1 d GU . .
C4H C -0.2459(3) 0.2380(4) 0.59802(12) 0.057(2) Uani 1 1 d GU . .
H4HA H -0.2003 0.2874 0.6037 0.068 Uiso 1 1 calc R . .
C4I C -0.2969(4) 0.2102(5) 0.62115(9) 0.062(2) Uani 1 1 d GU . .
H4IA H -0.2862 0.2407 0.6427 0.074 Uiso 1 1 calc R . .
C4J C -0.3636(3) 0.1380(5) 0.61279(11) 0.055(2) Uani 1 1 d GU . .
H4JA H -0.3985 0.1190 0.6286 0.066 Uiso 1 1 calc R . .
C4K C -0.3793(3) 0.0934(4) 0.58128(13) 0.055(2) Uani 1 1 d GU . .
H4KA H -0.4249 0.0440 0.5756 0.066 Uiso 1 1 calc R . .
C4L C -0.3283(3) 0.1212(4) 0.55814(9) 0.0479(18) Uani 1 1 d GU . .
H4LA H -0.3391 0.0907 0.5366 0.058 Uiso 1 1 calc R . .
Cl99 Cl 0.00720(17) 0.7247(2) 0.65494(6) 0.0765(7) Uani 1 1 d . . .
Cl51 Cl 0.2364(6) 0.8535(4) 0.71104(17) 0.202(3) Uani 1 1 d DU . .
C52A C 0.146(2) 0.934(5) 0.700(2) 0.34(4) Uani 0.60 1 d PDU A 1
H52A H 0.0963 0.8853 0.6981 0.403 Uiso 0.60 1 calc PR A 1
H52B H 0.1429 0.9840 0.7184 0.403 Uiso 0.60 1 calc PR A 1
C53A C 0.136(4) 1.002(5) 0.668(2) 0.58(10) Uani 0.60 1 d PDU A 1
H53A H 0.1264 0.9485 0.6501 0.696 Uiso 0.60 1 calc PR A 1
H53B H 0.1921 1.0337 0.6679 0.696 Uiso 0.60 1 calc PR A 1
Cl54 Cl 0.065(5) 1.104(5) 0.6564(18) 0.92(8) Uani 0.60 1 d PDU A 1
C52B C 0.157(3) 0.934(6) 0.6892(9) 0.23(3) Uani 0.40 1 d PDU A 2
H52C H 0.1018 0.8991 0.6901 0.281 Uiso 0.40 1 calc PR A 2
H52D H 0.1572 1.0047 0.7007 0.281 Uiso 0.40 1 calc PR A 2
C53B C 0.164(3) 0.956(3) 0.6528(9) 0.127(8) Uani 0.40 1 d PDU A 2
H53C H 0.1330 0.9013 0.6378 0.152 Uiso 0.40 1 calc PR A 2
H53D H 0.2230 0.9618 0.6490 0.152 Uiso 0.40 1 calc PR A 2
Cl55 Cl 0.113(3) 1.078(3) 0.6498(15) 0.50(4) Uani 0.40 1 d PDU A 2
C61 C -0.0006(6) -0.2194(9) 0.5709(2) 0.086(3) Uani 1 1 d DU . .
H61A H -0.0336 -0.1519 0.5656 0.103 Uiso 1 1 calc R . .
H61B H -0.0009 -0.2375 0.5943 0.103 Uiso 1 1 calc R . .
Cl62 Cl -0.0485(2) -0.3293(3) 0.54460(10) 0.1188(13) Uani 1 1 d DU . .
Cl63 Cl 0.10603(19) -0.2000(3) 0.56387(7) 0.0907(9) Uani 1 1 d DU . .
C71 C -0.1309(10) 0.5124(14) 0.6518(3) 0.174(5) Uani 1 1 d DU . .
H71A H -0.0984 0.5766 0.6619 0.209 Uiso 1 1 calc R . .
Cl72 Cl -0.2163(6) 0.4806(7) 0.6727(2) 0.255(4) Uani 1 1 d DU . .
Cl73 Cl -0.1621(5) 0.5289(5) 0.60871(15) 0.209(3) Uani 1 1 d DU . .
Cl74 Cl -0.0678(5) 0.3953(5) 0.65543(13) 0.178(2) Uani 1 1 d DU . .
C81 C -0.0110(9) 0.6992(11) 0.7349(3) 0.139(4) Uani 1 1 d DU . .
H81A H 0.0030 0.7207 0.7129 0.167 Uiso 1 1 calc R . .
Cl82 Cl 0.0555(6) 0.7621(7) 0.76518(18) 0.250(4) Uani 1 1 d DU . .
Cl83 Cl 0.0009(4) 0.5580(4) 0.74021(12) 0.1517(17) Uani 1 1 d DU . .
Cl84 Cl -0.1135(5) 0.7365(7) 0.7375(2) 0.234(3) Uani 1 1 d DU . .
C91 C -0.1413(8) 0.9132(13) 0.6445(3) 0.181(5) Uani 1 1 d DU . .
H91A H -0.0943 0.8590 0.6490 0.217 Uiso 1 1 calc R . .
Cl92 Cl -0.1584(3) 0.9479(3) 0.60371(7) 0.1109(12) Uani 1 1 d DU . .
Cl93 Cl -0.1202(7) 1.0229(11) 0.67032(16) 0.391(7) Uani 1 1 d DU . .
Cl94 Cl -0.2351(5) 0.8561(14) 0.6508(3) 0.422(8) Uani 1 1 d DU . .

loop_
_atom_site_aniso_label
_atom_site_aniso_U_11
_atom_site_aniso_U_22
_atom_site_aniso_U_33
_atom_site_aniso_U_23
_atom_site_aniso_U_13
_atom_site_aniso_U_12
Pd1 0.0543(4) 0.0503(4) 0.0508(4) 0.0029(3) -0.0072(3) 0.0034(3)
Cl1 0.0575(13) 0.0691(15) 0.0779(16) 0.0095(12) -0.0137(11) 0.0091(11)
P1 0.0659(14) 0.0629(14) 0.0459(12) 0.0053(10) -0.0031(10) -0.0039(12)
C11 0.060(4) 0.070(5) 0.048(5) -0.004(4) 0.007(3) -0.003(4)
C12 0.068(5) 0.068(5) 0.038(4) -0.006(4) 0.001(3) 0.013(4)
P2 0.0522(13) 0.0513(13) 0.0703(15) 0.0116(11) -0.0030(11) 0.0006(10)
C21 0.060(5) 0.043(4) 0.059(5) 0.005(4) -0.003(3) 0.007(4)
C22 0.059(5) 0.043(4) 0.060(5) 0.000(4) -0.002(4) 0.010(4)
N1 0.057(4) 0.045(3) 0.048(3) -0.002(3) 0.000(3) 0.008(3)
C2 0.053(4) 0.048(4) 0.038(4) -0.003(3) 0.001(3) 0.003(3)
C3 0.044(4) 0.053(4) 0.043(4) 0.003(3) 0.004(3) 0.009(3)
C4 0.039(4) 0.052(4) 0.045(4) -0.004(3) 0.005(3) 0.010(3)
C5 0.038(4) 0.048(4) 0.041(4) -0.003(3) 0.008(3) 0.007(3)
C6 0.041(4) 0.049(4) 0.047(4) 0.001(3) 0.001(3) 0.012(3)
C7 0.052(4) 0.047(4) 0.041(4) 0.001(3) 0.004(3) 0.014(3)
N8 0.032(3) 0.053(4) 0.051(4) -0.009(3) 0.004(2) 0.009(3)
Pd2 0.0311(3) 0.0396(3) 0.0390(3) 0.0044(2) 0.0110(2) 0.0025(2)
Cl3 0.0363(9) 0.0539(11) 0.0528(11) 0.0114(9) 0.0088(8) 0.0082(8)
Cl4 0.0417(10) 0.0445(10) 0.0535(11) -0.0006(8) -0.0003(8) 0.0085(8)
P3 0.0303(9) 0.0434(10) 0.0388(10) 0.0018(8) 0.0105(7) 0.0012(8)
C31 0.034(3) 0.042(4) 0.041(4) -0.006(3) 0.008(3) -0.001(3)
C32 0.037(4) 0.042(4) 0.044(4) -0.002(3) 0.014(3) 0.003(3)
P4 0.0338(9) 0.0393(10) 0.0421(10) 0.0046(8) 0.0143(8) 0.0024(8)
C41 0.038(3) 0.044(4) 0.038(4) -0.002(3) 0.010(3) 0.002(3)
C42 0.035(3) 0.050(4) 0.037(4) -0.005(3) 0.008(3) 0.001(3)
C1A 0.080(6) 0.075(5) 0.038(4) 0.008(4) 0.002(4) -0.025(5)
C1B 0.085(6) 0.081(7) 0.047(5) 0.002(4) 0.003(4) -0.015(5)
C1C 0.096(7) 0.087(7) 0.058(6) -0.007(5) 0.012(5) -0.033(6)
C1D 0.131(9) 0.139(11) 0.054(6) -0.036(6) 0.035(6) -0.071(8)
C1E 0.138(10) 0.175(14) 0.084(8) -0.064(9) 0.062(8) -0.090(11)
C1F 0.127(9) 0.156(12) 0.057(6) -0.044(7) 0.047(6) -0.086(9)
C1G 0.052(5) 0.069(5) 0.083(6) 0.017(4) -0.002(5) -0.015(4)
C1H 0.144(12) 0.069(6) 0.129(9) 0.027(5) 0.085(9) 0.012(7)
C1I 0.173(16) 0.076(7) 0.213(13) 0.049(8) 0.121(14) 0.022(9)
C1J 0.062(7) 0.093(7) 0.192(12) 0.073(7) 0.001(8) -0.006(6)
C1K 0.212(19) 0.098(8) 0.117(9) 0.050(6) -0.074(10) -0.056(11)
C1L 0.29(2) 0.081(7) 0.068(6) 0.022(5) -0.048(10) -0.049(11)
C2A 0.058(5) 0.057(5) 0.089(5) 0.028(4) 0.024(4) 0.005(4)
C2B 0.153(13) 0.228(17) 0.187(11) 0.157(12) 0.141(11) 0.145(13)
C2C 0.207(18) 0.172(16) 0.240(14) 0.137(15) 0.169(15) 0.131(15)
C2D 0.121(11) 0.094(10) 0.211(12) 0.018(10) 0.113(11) 0.010(7)
C2E 0.105(10) 0.172(16) 0.117(8) -0.013(9) 0.046(8) 0.019(9)
C2F 0.073(7) 0.136(11) 0.087(6) -0.017(7) 0.006(6) 0.024(7)
C2G 0.063(5) 0.066(5) 0.075(6) 0.012(4) 0.003(4) -0.007(4)
C2H 0.107(9) 0.122(10) 0.072(7) 0.002(6) 0.022(6) -0.046(7)
C2I 0.123(10) 0.081(8) 0.092(7) 0.014(6) 0.022(7) -0.034(7)
C2J 0.079(7) 0.066(7) 0.108(7) 0.010(5) 0.002(6) -0.013(5)
C2K 0.087(7) 0.070(6) 0.084(7) 0.003(5) 0.004(5) 0.000(5)
C2L 0.069(6) 0.067(6) 0.071(5) 0.007(4) 0.010(5) -0.007(5)
C3A 0.043(4) 0.045(4) 0.049(4) -0.003(3) 0.020(3) -0.003(3)
C3B 0.049(4) 0.057(5) 0.058(5) 0.008(4) 0.023(3) -0.001(4)
C3C 0.084(5) 0.063(6) 0.064(5) 0.008(5) 0.037(4) 0.000(5)
C3D 0.066(5) 0.082(7) 0.092(6) -0.007(5) 0.048(5) -0.021(5)
C3E 0.050(5) 0.133(10) 0.091(7) 0.003(7) 0.038(4) -0.011(6)
C3F 0.040(4) 0.105(8) 0.069(6) 0.006(5) 0.021(4) 0.004(5)
C3G 0.033(4) 0.057(4) 0.043(3) -0.004(3) 0.010(3) 0.005(3)
C3H 0.078(6) 0.067(5) 0.049(4) 0.002(4) 0.003(4) 0.012(5)
C3I 0.127(10) 0.106(8) 0.049(5) 0.013(5) -0.007(6) 0.011(7)
C3J 0.094(8) 0.125(9) 0.050(5) -0.014(5) -0.016(5) 0.028(6)
C3K 0.043(5) 0.098(7) 0.073(6) -0.031(5) -0.004(4) 0.008(5)
C3L 0.037(4) 0.073(5) 0.060(4) -0.014(4) 0.010(3) -0.001(4)
C4A 0.040(4) 0.039(3) 0.051(4) 0.008(3) 0.013(3) 0.000(3)
C4B 0.078(6) 0.045(4) 0.090(7) 0.016(4) 0.049(5) 0.010(4)
C4C 0.103(8) 0.050(5) 0.119(9) 0.020(6) 0.065(7) 0.020(5)
C4D 0.083(7) 0.045(5) 0.117(9) 0.029(5) 0.040(6) 0.008(5)
C4E 0.067(6) 0.053(5) 0.078(6) 0.023(4) 0.030(5) -0.005(4)
C4F 0.044(4) 0.052(4) 0.058(5) 0.008(4) 0.016(4) 0.001(4)
C4G 0.039(3) 0.039(4) 0.046(4) 0.008(3) 0.019(3) 0.006(3)
C4H 0.062(5) 0.064(5) 0.050(4) -0.003(4) 0.026(4) -0.015(4)
C4I 0.075(6) 0.073(6) 0.044(4) -0.004(4) 0.029(4) -0.008(4)
C4J 0.055(5) 0.057(5) 0.062(5) 0.015(4) 0.035(4) 0.005(4)
C4K 0.040(4) 0.068(6) 0.061(5) 0.005(4) 0.023(4) -0.006(4)
C4L 0.040(4) 0.061(5) 0.046(4) -0.002(4) 0.017(3) -0.002(3)
Cl99 0.0824(17) 0.0841(18) 0.0645(14) 0.0074(13) 0.0165(12) 0.0308(14)
Cl51 0.321(9) 0.102(3) 0.191(5) -0.051(4) 0.060(6) -0.014(4)
C52A 0.10(2) 0.39(8) 0.50(11) 0.06(8) -0.01(5) -0.11(2)
C53A 0.35(9) 0.36(8) 0.90(19) 0.37(12) -0.28(10) -0.25(5)
Cl54 1.31(16) 0.73(8) 0.93(11) 0.62(9) 0.84(12) 0.58(10)
C52B 0.26(6) 0.32(7) 0.09(2) 0.03(4) -0.07(3) -0.12(4)
C53B 0.15(3) 0.12(2) 0.136(15) -0.070(15) 0.101(18) -0.071(16)
Cl55 0.62(6) 0.33(3) 0.70(7) 0.37(5) 0.58(6) 0.24(4)
C61 0.080(6) 0.119(8) 0.064(6) 0.032(5) 0.028(5) 0.057(5)
Cl62 0.095(2) 0.123(3) 0.130(3) 0.062(2) -0.005(2) -0.017(2)
Cl63 0.0870(19) 0.116(2) 0.0758(17) 0.0022(16) 0.0335(15) -0.0087(17)
C71 0.24(2) 0.159(14) 0.135(9) -0.049(11) 0.077(12) -0.079(9)
Cl72 0.285(9) 0.252(8) 0.268(8) -0.105(7) 0.168(8) -0.081(7)
Cl73 0.312(9) 0.166(5) 0.143(4) -0.022(4) 0.020(5) -0.084(5)
Cl74 0.238(6) 0.182(5) 0.124(3) -0.027(3) 0.054(4) -0.073(4)
C81 0.209(11) 0.130(8) 0.088(9) -0.029(8) 0.055(9) 0.023(11)
Cl82 0.320(9) 0.233(7) 0.173(6) 0.009(5) -0.029(6) -0.085(7)
Cl83 0.189(5) 0.138(3) 0.139(4) -0.006(3) 0.060(3) 0.032(3)
Cl84 0.239(6) 0.214(7) 0.252(8) -0.037(6) 0.051(6) 0.098(6)
C91 0.156(10) 0.320(17) 0.081(7) 0.065(9) 0.061(8) 0.159(9)
Cl92 0.146(3) 0.116(3) 0.0699(17) 0.0157(17) 0.0131(18) 0.060(2)
Cl93 0.384(10) 0.612(16) 0.142(5) -0.168(8) -0.065(6) 0.367(10)
Cl94 0.174(6) 0.80(2) 0.325(10) 0.370(12) 0.145(6) 0.145(8)

loop_
_atom_type_symbol
_atom_type_description
_atom_type_scat_dispersion_real
_atom_type_scat_dispersion_imag
_atom_type_scat_source
C C 0.0033 0.0016 'International Tables Vol C Tables 4.2.6.8 and 6.1.1.4'
H H 0.0000 0.0000 'International Tables Vol C Tables 4.2.6.8 and 6.1.1.4'
N N 0.0061 0.0033 'International Tables Vol C Tables 4.2.6.8 and 6.1.1.4'
Cl Cl 0.1484 0.1585 'International Tables Vol C Tables 4.2.6.8 and 6.1.1.4'
P P 0.1023 0.0942 'International Tables Vol C Tables 4.2.6.8 and 6.1.1.4'
Pd Pd -0.9988 1.0072 'International Tables Vol C Tables 4.2.6.8 and 6.1.1.4'

loop_
_geom_angle_atom_site_label_1
_geom_angle_atom_site_label_2
_geom_angle_atom_site_label_3
_geom_angle
_geom_angle_site_symmetry_1
_geom_angle_site_symmetry_3
_geom_angle_publ_flag
N1 Pd1 P2 85.4(2) . . ?
N1 Pd1 P1 85.4(2) . . ?
P2 Pd1 P1 165.21(10) . . ?
N1 Pd1 Cl1 177.1(2) . . ?
P2 Pd1 Cl1 95.62(9) . . ?
P1 Pd1 Cl1 94.07(10) . . ?
C1A P1 C1G 109.6(4) . . ?
C1A P1 C11 105.6(4) . . ?
C1G P1 C11 109.7(4) . . ?
C1A P1 Pd1 108.0(2) . . ?
C1G P1 Pd1 122.9(3) . . ?
C11 P1 Pd1 99.6(3) . . ?
C12 C11 P1 107.1(6) . . ?
C12 C11 H11A 110.3 . . ?
P1 C11 H11A 110.3 . . ?
C12 C11 H11B 110.3 . . ?
P1 C11 H11B 110.3 . . ?
H11A C11 H11B 108.5 . . ?
C11 C12 N1 109.2(7) . . ?
C11 C12 H12A 109.8 . . ?
N1 C12 H12A 109.8 . . ?
C11 C12 H12B 109.8 . . ?
N1 C12 H12B 109.8 . . ?
H12A C12 H12B 108.3 . . ?
C2A P2 C21 107.8(4) . . ?
C2A P2 C2G 110.3(4) . . ?
C21 P2 C2G 104.9(4) . . ?
C2A P2 Pd1 122.1(3) . . ?
C21 P2 Pd1 101.0(3) . . ?
C2G P2 Pd1 109.1(2) . . ?
C22 C21 P2 107.3(6) . . ?
C22 C21 H21A 110.3 . . ?
P2 C21 H21A 110.3 . . ?
C22 C21 H21B 110.3 . . ?
P2 C21 H21B 110.3 . . ?
H21A C21 H21B 108.5 . . ?
C21 C22 N1 109.8(7) . . ?
C21 C22 H22A 109.7 . . ?
N1 C22 H22A 109.7 . . ?
C21 C22 H22B 109.7 . . ?
N1 C22 H22B 109.7 . . ?
H22A C22 H22B 108.2 . . ?
C2 N1 C12 108.7(7) . . ?
C2 N1 C22 109.4(6) . . ?
C12 N1 C22 109.2(6) . . ?
C2 N1 Pd1 111.0(5) . . ?
C12 N1 Pd1 111.1(5) . . ?
C22 N1 Pd1 107.5(5) . . ?
C3 C2 C7 118.4(7) . . ?
C3 C2 N1 120.1(7) . . ?
C7 C2 N1 121.5(7) . . ?
C4 C3 C2 121.2(7) . . ?
C4 C3 H3A 119.4 . . ?
C2 C3 H3A 119.4 . . ?
C3 C4 C5 121.3(7) . . ?
C3 C4 H4A 119.3 . . ?
C5 C4 H4A 119.3 . . ?
N8 C5 C6 122.7(7) . . ?
N8 C5 C4 121.3(7) . . ?
C6 C5 C4 115.9(7) . . ?
C7 C6 C5 122.4(7) . . ?
C7 C6 H6A 118.8 . . ?
C5 C6 H6A 118.8 . . ?
C6 C7 C2 120.8(7) . . ?
C6 C7 H7A 119.6 . . ?
C2 C7 H7A 119.6 . . ?
C5 N8 C42 122.4(6) . . ?
C5 N8 C32 120.2(6) . . ?
C42 N8 C32 117.3(6) . . ?
Cl4 Pd2 Cl3 179.36(8) . . ?
Cl4 Pd2 P3 88.81(7) . 3_556 ?
Cl3 Pd2 P3 91.33(7) . 3_556 ?
Cl4 Pd2 P4 89.50(7) . . ?
Cl3 Pd2 P4 90.56(7) . . ?
P3 Pd2 P4 161.21(7) 3_556 . ?
C31 P3 C3A 104.6(3) . . ?
C31 P3 C3G 101.6(3) . . ?
C3A P3 C3G 106.1(2) . . ?
C31 P3 Pd2 118.0(2) . 3_556 ?
C3A P3 Pd2 100.8(2) . 3_556 ?
C3G P3 Pd2 123.85(19) . 3_556 ?
C32 C31 P3 112.9(5) . . ?
C32 C31 H31A 109.0 . . ?
P3 C31 H31A 109.0 . . ?
C32 C31 H31B 109.0 . . ?
P3 C31 H31B 109.0 . . ?
H31A C31 H31B 107.8 . . ?
N8 C32 C31 109.7(6) . . ?
N8 C32 H32A 109.7 . . ?
C31 C32 H32A 109.7 . . ?
N8 C32 H32B 109.7 . . ?
C31 C32 H32B 109.7 . . ?
H32A C32 H32B 108.2 . . ?
C4A P4 C41 104.2(3) . . ?
C4A P4 C4G 107.1(2) . . ?
C41 P4 C4G 103.5(3) . . ?
C4A P4 Pd2 117.2(2) . . ?
C41 P4 Pd2 116.7(2) . . ?
C4G P4 Pd2 106.98(17) . . ?
C42 C41 P4 114.5(5) . . ?
C42 C41 H41A 108.6 . . ?
P4 C41 H41A 108.6 . . ?
C42 C41 H41B 108.6 . . ?
P4 C41 H41B 108.6 . . ?
H41A C41 H41B 107.6 . . ?
N8 C42 C41 111.4(6) . . ?
N8 C42 H42A 109.4 . . ?
C41 C42 H42A 109.4 . . ?
N8 C42 H42B 109.4 . . ?
C41 C42 H42B 109.4 . . ?
H42A C42 H42B 108.0 . . ?
C1B C1A C1F 120.0 . . ?
C1B C1A P1 118.3(4) . . ?
C1F C1A P1 121.6(4) . . ?
C1C C1B C1A 120.0 . . ?
C1C C1B H1BA 120.0 . . ?
C1A C1B H1BA 120.0 . . ?
C1B C1C C1D 120.0 . . ?
C1B C1C H1CA 120.0 . . ?
C1D C1C H1CA 120.0 . . ?
C1E C1D C1C 120.0 . . ?
C1E C1D H1DA 120.0 . . ?
C1C C1D H1DA 120.0 . . ?
C1D C1E C1F 120.0 . . ?
C1D C1E H1EA 120.0 . . ?
C1F C1E H1EA 120.0 . . ?
C1E C1F C1A 120.0 . . ?
C1E C1F H1FA 120.0 . . ?
C1A C1F H1FA 120.0 . . ?
C1H C1G C1L 120.0 . . ?
C1H C1G P1 118.4(5) . . ?
C1L C1G P1 121.6(5) . . ?
C1G C1H C1I 120.0 . . ?
C1G C1H H1HA 120.0 . . ?
C1I C1H H1HA 120.0 . . ?
C1J C1I C1H 120.0 . . ?
C1J C1I H1IA 120.0 . . ?
C1H C1I H1IA 120.0 . . ?
C1I C1J C1K 120.0 . . ?
C1I C1J H1JA 120.0 . . ?
C1K C1J H1JA 120.0 . . ?
C1L C1K C1J 120.0 . . ?
C1L C1K H1KA 120.0 . . ?
C1J C1K H1KA 120.0 . . ?
C1K C1L C1G 120.0 . . ?
C1K C1L H1LA 120.0 . . ?
C1G C1L H1LA 120.0 . . ?
C2B C2A C2F 120.0 . . ?
C2B C2A P2 118.3(4) . . ?
C2F C2A P2 121.6(4) . . ?
C2A C2B C2C 120.0 . . ?
C2A C2B H2BA 120.0 . . ?
C2C C2B H2BA 120.0 . . ?
C2D C2C C2B 120.0 . . ?
C2D C2C H2CA 120.0 . . ?
C2B C2C H2CA 120.0 . . ?
C2C C2D C2E 120.0 . . ?
C2C C2D H2DA 120.0 . . ?
C2E C2D H2DA 120.0 . . ?
C2F C2E C2D 120.0 . . ?
C2F C2E H2EA 120.0 . . ?
C2D C2E H2EA 120.0 . . ?
C2E C2F C2A 120.0 . . ?
C2E C2F H2FA 120.0 . . ?
C2A C2F H2FA 120.0 . . ?
C2H C2G C2L 120.0 . . ?
C2H C2G P2 119.0(4) . . ?
C2L C2G P2 120.9(4) . . ?
C2G C2H C2I 120.0 . . ?
C2G C2H H2HA 120.0 . . ?
C2I C2H H2HA 120.0 . . ?
C2H C2I C2J 120.0 . . ?
C2H C2I H2IA 120.0 . . ?
C2J C2I H2IA 120.0 . . ?
C2K C2J C2I 120.0 . . ?
C2K C2J H2JA 120.0 . . ?
C2I C2J H2JA 120.0 . . ?
C2J C2K C2L 120.0 . . ?
C2J C2K H2KA 120.0 . . ?
C2L C2K H2KA 120.0 . . ?
C2K C2L C2G 120.0 . . ?
C2K C2L H2LA 120.0 . . ?
C2G C2L H2LA 120.0 . . ?
C3B C3A C3F 120.0 . . ?
C3B C3A P3 119.4(3) . . ?
C3F C3A P3 120.4(3) . . ?
C3A C3B C3C 120.0 . . ?
C3A C3B H3BA 120.0 . . ?
C3C C3B H3BA 120.0 . . ?
C3D C3C C3B 120.0 . . ?
C3D C3C H3CA 120.0 . . ?
C3B C3C H3CA 120.0 . . ?
C3E C3D C3C 120.0 . . ?
C3E C3D H3DA 120.0 . . ?
C3C C3D H3DA 120.0 . . ?
C3D C3E C3F 120.0 . . ?
C3D C3E H3EA 120.0 . . ?
C3F C3E H3EA 120.0 . . ?
C3E C3F C3A 120.0 . . ?
C3E C3F H3FA 120.0 . . ?
C3A C3F H3FA 120.0 . . ?
C3H C3G C3L 120.0 . . ?
C3H C3G P3 119.6(3) . . ?
C3L C3G P3 120.1(3) . . ?
C3I C3H C3G 120.0 . . ?
C3I C3H H3HA 120.0 . . ?
C3G C3H H3HA 120.0 . . ?
C3H C3I C3J 120.0 . . ?
C3H C3I H3IA 120.0 . . ?
C3J C3I H3IA 120.0 . . ?
C3K C3J C3I 120.0 . . ?
C3K C3J H3JA 120.0 . . ?
C3I C3J H3JA 120.0 . . ?
C3L C3K C3J 120.0 . . ?
C3L C3K H3KA 120.0 . . ?
C3J C3K H3KA 120.0 . . ?
C3K C3L C3G 120.0 . . ?
C3K C3L H3LA 120.0 . . ?
C3G C3L H3LA 120.0 . . ?
C4B C4A C4F 120.0 . . ?
C4B C4A P4 121.8(3) . . ?
C4F C4A P4 118.2(3) . . ?
C4C C4B C4A 120.0 . . ?
C4C C4B H4BA 120.0 . . ?
C4A C4B H4BA 120.0 . . ?
C4B C4C C4D 120.0 . . ?
C4B C4C H4CA 120.0 . . ?
C4D C4C H4CA 120.0 . . ?
C4E C4D C4C 120.0 . . ?
C4E C4D H4DA 120.0 . . ?
C4C C4D H4DA 120.0 . . ?
C4D C4E C4F 120.0 . . ?
C4D C4E H4EA 120.0 . . ?
C4F C4E H4EA 120.0 . . ?
C4E C4F C4A 120.0 . . ?
C4E C4F H4FA 120.0 . . ?
C4A C4F H4FA 120.0 . . ?
C4H C4G C4L 120.0 . . ?
C4H C4G P4 120.7(3) . . ?
C4L C4G P4 119.3(3) . . ?
C4G C4H C4I 120.0 . . ?
C4G C4H H4HA 120.0 . . ?
C4I C4H H4HA 120.0 . . ?
C4H C4I C4J 120.0 . . ?
C4H C4I H4IA 120.0 . . ?
C4J C4I H4IA 120.0 . . ?
C4I C4J C4K 120.0 . . ?
C4I C4J H4JA 120.0 . . ?
C4K C4J H4JA 120.0 . . ?
C4L C4K C4J 120.0 . . ?
C4L C4K H4KA 120.0 . . ?
C4J C4K H4KA 120.0 . . ?
C4K C4L C4G 120.0 . . ?
C4K C4L H4LA 120.0 . . ?
C4G C4L H4LA 120.0 . . ?
C52B Cl51 C52A 16(3) . . ?
C53A C52A Cl51 121(4) . . ?
C53A C52A H52A 107.2 . . ?
Cl51 C52A H52A 107.2 . . ?
C53A C52A H52B 107.2 . . ?
Cl51 C52A H52B 107.2 . . ?
H52A C52A H52B 106.8 . . ?
C52A C53A Cl54 129(5) . . ?
C52A C53A H53A 105.1 . . ?
Cl54 C53A H53A 105.1 . . ?
C52A C53A H53B 105.1 . . ?
Cl54 C53A H53B 105.1 . . ?
H53A C53A H53B 105.9 . . ?
C53B C52B Cl51 116(3) . . ?
C53B C52B H52C 108.2 . . ?
Cl51 C52B H52C 108.2 . . ?
C53B C52B H52D 108.2 . . ?
Cl51 C52B H52D 108.2 . . ?
H52C C52B H52D 107.3 . . ?
C52B C53B Cl55 97(3) . . ?
C52B C53B H53C 112.4 . . ?
Cl55 C53B H53C 112.4 . . ?
C52B C53B H53D 112.4 . . ?
Cl55 C53B H53D 112.4 . . ?
H53C C53B H53D 109.9 . . ?
Cl63 C61 Cl62 109.0(5) . . ?
Cl63 C61 H61A 109.9 . . ?
Cl62 C61 H61A 109.9 . . ?
Cl63 C61 H61B 109.9 . . ?
Cl62 C61 H61B 109.9 . . ?
H61A C61 H61B 108.3 . . ?
Cl74 C71 Cl72 104.7(9) . . ?
Cl74 C71 Cl73 104.2(9) . . ?
Cl72 C71 Cl73 113.3(10) . . ?
Cl74 C71 H71A 111.4 . . ?
Cl72 C71 H71A 111.4 . . ?
Cl73 C71 H71A 111.4 . . ?
Cl82 C81 Cl84 108.9(8) . . ?
Cl82 C81 Cl83 108.7(9) . . ?
Cl84 C81 Cl83 109.9(9) . . ?
Cl82 C81 H81A 109.7 . . ?
Cl84 C81 H81A 109.7 . . ?
Cl83 C81 H81A 109.7 . . ?
Cl92 C91 Cl94 104.2(8) . . ?
Cl92 C91 Cl93 113.0(9) . . ?
Cl94 C91 Cl93 108.6(10) . . ?
Cl92 C91 H91A 110.2 . . ?
Cl94 C91 H91A 110.2 . . ?
Cl93 C91 H91A 110.2 . . ?

loop_
_geom_bond_atom_site_label_1
_geom_bond_atom_site_label_2
_geom_bond_distance
_geom_bond_site_symmetry_2
_geom_bond_publ_flag
Pd1 N1 2.103(7) . ?
Pd1 P2 2.293(3) . ?
Pd1 P1 2.293(3) . ?
Pd1 Cl1 2.295(2) . ?
P1 C1A 1.810(5) . ?
P1 C1G 1.813(6) . ?
P1 C11 1.826(9) . ?
C11 C12 1.503(13) . ?
C11 H11A 0.9900 . ?
C11 H11B 0.9900 . ?
C12 N1 1.523(11) . ?
C12 H12A 0.9900 . ?
C12 H12B 0.9900 . ?
P2 C2A 1.807(6) . ?
P2 C21 1.821(8) . ?
P2 C2G 1.837(5) . ?
C21 C22 1.509(13) . ?
C21 H21A 0.9900 . ?
C21 H21B 0.9900 . ?
C22 N1 1.536(11) . ?
C22 H22A 0.9900 . ?
C22 H22B 0.9900 . ?
N1 C2 1.481(10) . ?
C2 C3 1.381(11) . ?
C2 C7 1.382(11) . ?
C3 C4 1.376(11) . ?
C3 H3A 0.9500 . ?
C4 C5 1.407(10) . ?
C4 H4A 0.9500 . ?
C5 N8 1.365(10) . ?
C5 C6 1.402(10) . ?
C6 C7 1.364(11) . ?
C6 H6A 0.9500 . ?
C7 H7A 0.9500 . ?
N8 C42 1.454(9) . ?
N8 C32 1.474(9) . ?
Pd2 Cl4 2.2945(18) . ?
Pd2 Cl3 2.2985(18) . ?
Pd2 P3 2.310(2) 3_556 ?
Pd2 P4 2.313(2) . ?
P3 C31 1.819(7) . ?
P3 C3A 1.821(4) . ?
P3 C3G 1.824(4) . ?
P3 Pd2 2.310(2) 3_556 ?
C31 C32 1.547(9) . ?
C31 H31A 0.9900 . ?
C31 H31B 0.9900 . ?
C32 H32A 0.9900 . ?
C32 H32B 0.9900 . ?
P4 C4A 1.813(4) . ?
P4 C41 1.822(7) . ?
P4 C4G 1.830(3) . ?
C41 C42 1.530(9) . ?
C41 H41A 0.9900 . ?
C41 H41B 0.9900 . ?
C42 H42A 0.9900 . ?
C42 H42B 0.9900 . ?
C1A C1B 1.3900 . ?
C1A C1F 1.3900 . ?
C1B C1C 1.3900 . ?
C1B H1BA 0.9500 . ?
C1C C1D 1.3900 . ?
C1C H1CA 0.9500 . ?
C1D C1E 1.3900 . ?
C1D H1DA 0.9500 . ?
C1E C1F 1.3900 . ?
C1E H1EA 0.9500 . ?
C1F H1FA 0.9500 . ?
C1G C1H 1.3900 . ?
C1G C1L 1.3900 . ?
C1H C1I 1.3900 . ?
C1H H1HA 0.9500 . ?
C1I C1J 1.3900 . ?
C1I H1IA 0.9500 . ?
C1J C1K 1.3900 . ?
C1J H1JA 0.9500 . ?
C1K C1L 1.3900 . ?
C1K H1KA 0.9500 . ?
C1L H1LA 0.9500 . ?
C2A C2B 1.3900 . ?
C2A C2F 1.3900 . ?
C2B C2C 1.3900 . ?
C2B H2BA 0.9500 . ?
C2C C2D 1.3900 . ?
C2C H2CA 0.9500 . ?
C2D C2E 1.3900 . ?
C2D H2DA 0.9500 . ?
C2E C2F 1.3900 . ?
C2E H2EA 0.9500 . ?
C2F H2FA 0.9500 . ?
C2G C2H 1.3900 . ?
C2G C2L 1.3900 . ?
C2H C2I 1.3900 . ?
C2H H2HA 0.9500 . ?
C2I C2J 1.3900 . ?
C2I H2IA 0.9500 . ?
C2J C2K 1.3900 . ?
C2J H2JA 0.9500 . ?
C2K C2L 1.3900 . ?
C2K H2KA 0.9500 . ?
C2L H2LA 0.9500 . ?
C3A C3B 1.3900 . ?
C3A C3F 1.3900 . ?
C3B C3C 1.3900 . ?
C3B H3BA 0.9500 . ?
C3C C3D 1.3900 . ?
C3C H3CA 0.9500 . ?
C3D C3E 1.3900 . ?
C3D H3DA 0.9500 . ?
C3E C3F 1.3900 . ?
C3E H3EA 0.9500 . ?
C3F H3FA 0.9500 . ?
C3G C3H 1.3900 . ?
C3G C3L 1.3900 . ?
C3H C3I 1.3900 . ?
C3H H3HA 0.9500 . ?
C3I C3J 1.3900 . ?
C3I H3IA 0.9500 . ?
C3J C3K 1.3900 . ?
C3J H3JA 0.9500 . ?
C3K C3L 1.3900 . ?
C3K H3KA 0.9500 . ?
C3L H3LA 0.9500 . ?
C4A C4B 1.3900 . ?
C4A C4F 1.3900 . ?
C4B C4C 1.3900 . ?
C4B H4BA 0.9500 . ?
C4C C4D 1.3900 . ?
C4C H4CA 0.9500 . ?
C4D C4E 1.3900 . ?
C4D H4DA 0.9500 . ?
C4E C4F 1.3900 . ?
C4E H4EA 0.9500 . ?
C4F H4FA 0.9500 . ?
C4G C4H 1.3900 . ?
C4G C4L 1.3900 . ?
C4H C4I 1.3900 . ?
C4H H4HA 0.9500 . ?
C4I C4J 1.3900 . ?
C4I H4IA 0.9500 . ?
C4J C4K 1.3900 . ?
C4J H4JA 0.9500 . ?
C4K C4L 1.3900 . ?
C4K H4KA 0.9500 . ?
C4L H4LA 0.9500 . ?
Cl51 C52B 1.74(2) . ?
Cl51 C52A 1.75(2) . ?
C52A C53A 1.52(2) . ?
C52A H52A 0.9900 . ?
C52A H52B 0.9900 . ?
C53A Cl54 1.72(2) . ?
C53A H53A 0.9900 . ?
C53A H53B 0.9900 . ?
C52B C53B 1.54(2) . ?
C52B H52C 0.9900 . ?
C52B H52D 0.9900 . ?
C53B Cl55 1.704(19) . ?
C53B H53C 0.9900 . ?
C53B H53D 0.9900 . ?
C61 Cl63 1.789(9) . ?
C61 Cl62 1.822(11) . ?
C61 H61A 0.9900 . ?
C61 H61B 0.9900 . ?
C71 Cl74 1.755(15) . ?
C71 Cl72 1.768(14) . ?
C71 Cl73 1.771(14) . ?
C71 H71A 1.0000 . ?
C81 Cl82 1.688(13) . ?
C81 Cl84 1.721(14) . ?
C81 Cl83 1.763(13) . ?
C81 H81A 1.0000 . ?
C91 Cl92 1.707(11) . ?
C91 Cl94 1.714(14) . ?
C91 Cl93 1.718(15) . ?
C91 H91A 1.0000 . ?

loop_
_geom_torsion_atom_site_label_1
_geom_torsion_atom_site_label_2
_geom_torsion_atom_site_label_3
_geom_torsion_atom_site_label_4
_geom_torsion
_geom_torsion_site_symmetry_1
_geom_torsion_site_symmetry_2
_geom_torsion_site_symmetry_3
_geom_torsion_site_symmetry_4
_geom_torsion_publ_flag
N1 Pd1 P1 C1A -100.6(3) . . . . ?
P2 Pd1 P1 C1A -48.5(5) . . . . ?
Cl1 Pd1 P1 C1A 82.3(3) . . . . ?
N1 Pd1 P1 C1G 130.4(4) . . . . ?
P2 Pd1 P1 C1G -177.6(4) . . . . ?
Cl1 Pd1 P1 C1G -46.7(3) . . . . ?
N1 Pd1 P1 C11 9.4(4) . . . . ?
P2 Pd1 P1 C11 61.4(5) . . . . ?
Cl1 Pd1 P1 C11 -167.7(3) . . . . ?
C1A P1 C11 C12 74.2(6) . . . . ?
C1G P1 C11 C12 -167.8(6) . . . . ?
Pd1 P1 C11 C12 -37.6(6) . . . . ?
P1 C11 C12 N1 58.0(8) . . . . ?
N1 Pd1 P2 C2A -118.1(4) . . . . ?
P1 Pd1 P2 C2A -170.2(4) . . . . ?
Cl1 Pd1 P2 C2A 59.1(3) . . . . ?
N1 Pd1 P2 C21 1.2(4) . . . . ?
P1 Pd1 P2 C21 -50.9(5) . . . . ?
Cl1 Pd1 P2 C21 178.4(3) . . . . ?
N1 Pd1 P2 C2G 111.3(3) . . . . ?
P1 Pd1 P2 C2G 59.2(5) . . . . ?
Cl1 Pd1 P2 C2G -71.5(3) . . . . ?
C2A P2 C21 C22 156.9(6) . . . . ?
C2G P2 C21 C22 -85.5(6) . . . . ?
Pd1 P2 C21 C22 27.8(6) . . . . ?
P2 C21 C22 N1 -56.1(8) . . . . ?
C11 C12 N1 C2 72.4(8) . . . . ?
C11 C12 N1 C22 -168.3(7) . . . . ?
C11 C12 N1 Pd1 -49.9(8) . . . . ?
C21 C22 N1 C2 -63.1(8) . . . . ?
C21 C22 N1 C12 178.1(7) . . . . ?
C21 C22 N1 Pd1 57.5(7) . . . . ?
P2 Pd1 N1 C2 90.0(5) . . . . ?
P1 Pd1 N1 C2 -101.7(5) . . . . ?
Cl1 Pd1 N1 C2 -21(4) . . . . ?
P2 Pd1 N1 C12 -149.0(6) . . . . ?
P1 Pd1 N1 C12 19.3(5) . . . . ?
Cl1 Pd1 N1 C12 100(4) . . . . ?
P2 Pd1 N1 C22 -29.6(5) . . . . ?
P1 Pd1 N1 C22 138.7(5) . . . . ?
Cl1 Pd1 N1 C22 -141(4) . . . . ?
C12 N1 C2 C3 -114.3(8) . . . . ?
C22 N1 C2 C3 126.5(8) . . . . ?
Pd1 N1 C2 C3 8.1(9) . . . . ?
C12 N1 C2 C7 63.9(9) . . . . ?
C22 N1 C2 C7 -55.3(10) . . . . ?
Pd1 N1 C2 C7 -173.7(6) . . . . ?
C7 C2 C3 C4 0.2(12) . . . . ?
N1 C2 C3 C4 178.5(7) . . . . ?
C2 C3 C4 C5 1.0(12) . . . . ?
C3 C4 C5 N8 178.3(7) . . . . ?
C3 C4 C5 C6 -1.0(11) . . . . ?
N8 C5 C6 C7 -179.4(7) . . . . ?
C4 C5 C6 C7 -0.1(12) . . . . ?
C5 C6 C7 C2 1.3(13) . . . . ?
C3 C2 C7 C6 -1.4(12) . . . . ?
N1 C2 C7 C6 -179.6(7) . . . . ?
C6 C5 N8 C42 -1.9(11) . . . . ?
C4 C5 N8 C42 178.8(7) . . . . ?
C6 C5 N8 C32 173.4(7) . . . . ?
C4 C5 N8 C32 -5.8(11) . . . . ?
C3A P3 C31 C32 178.4(5) . . . . ?
C3G P3 C31 C32 -71.4(5) . . . . ?
Pd2 P3 C31 C32 67.5(6) 3_556 . . . ?
C5 N8 C32 C31 -73.5(8) . . . . ?
C42 N8 C32 C31 102.1(7) . . . . ?
P3 C31 C32 N8 164.1(5) . . . . ?
Cl4 Pd2 P4 C4A 146.3(2) . . . . ?
Cl3 Pd2 P4 C4A -33.1(2) . . . . ?
P3 Pd2 P4 C4A -128.9(3) 3_556 . . . ?
Cl4 Pd2 P4 C41 21.7(3) . . . . ?
Cl3 Pd2 P4 C41 -157.6(3) . . . . ?
P3 Pd2 P4 C41 106.6(3) 3_556 . . . ?
Cl4 Pd2 P4 C4G -93.5(2) . . . . ?
Cl3 Pd2 P4 C4G 87.1(2) . . . . ?
P3 Pd2 P4 C4G -8.7(3) 3_556 . . . ?
C4A P4 C41 C42 -68.3(6) . . . . ?
C4G P4 C41 C42 179.8(5) . . . . ?
Pd2 P4 C41 C42 62.6(6) . . . . ?
C5 N8 C42 C41 -80.6(9) . . . . ?
C32 N8 C42 C41 103.9(7) . . . . ?
P4 C41 C42 N8 -166.2(5) . . . . ?
C1G P1 C1A C1B 95.4(5) . . . . ?
C11 P1 C1A C1B -146.6(5) . . . . ?
Pd1 P1 C1A C1B -40.8(5) . . . . ?
C1G P1 C1A C1F -88.9(5) . . . . ?
C11 P1 C1A C1F 29.1(5) . . . . ?
Pd1 P1 C1A C1F 134.9(4) . . . . ?
C1F C1A C1B C1C 0.0 . . . . ?
P1 C1A C1B C1C 175.7(5) . . . . ?
C1A C1B C1C C1D 0.0 . . . . ?
C1B C1C C1D C1E 0.0 . . . . ?
C1C C1D C1E C1F 0.0 . . . . ?
C1D C1E C1F C1A 0.0 . . . . ?
C1B C1A C1F C1E 0.0 . . . . ?
P1 C1A C1F C1E -175.6(5) . . . . ?
C1A P1 C1G C1H -158.7(5) . . . . ?
C11 P1 C1G C1H 85.8(6) . . . . ?
Pd1 P1 C1G C1H -30.3(6) . . . . ?
C1A P1 C1G C1L 20.6(6) . . . . ?
C11 P1 C1G C1L -94.8(6) . . . . ?
Pd1 P1 C1G C1L 149.0(4) . . . . ?
C1L C1G C1H C1I 0.0 . . . . ?
P1 C1G C1H C1I 179.4(5) . . . . ?
C1G C1H C1I C1J 0.0 . . . . ?
C1H C1I C1J C1K 0.0 . . . . ?
C1I C1J C1K C1L 0.0 . . . . ?
C1J C1K C1L C1G 0.0 . . . . ?
C1H C1G C1L C1K 0.0 . . . . ?
P1 C1G C1L C1K -179.3(6) . . . . ?
C21 P2 C2A C2B -160.6(6) . . . . ?
C2G P2 C2A C2B 85.5(6) . . . . ?
Pd1 P2 C2A C2B -44.6(6) . . . . ?
C21 P2 C2A C2F 17.0(7) . . . . ?
C2G P2 C2A C2F -96.9(6) . . . . ?
Pd1 P2 C2A C2F 133.0(5) . . . . ?
C2F C2A C2B C2C 0.0 . . . . ?
P2 C2A C2B C2C 177.6(6) . . . . ?
C2A C2B C2C C2D 0.0 . . . . ?
C2B C2C C2D C2E 0.0 . . . . ?
C2C C2D C2E C2F 0.0 . . . . ?
C2D C2E C2F C2A 0.0 . . . . ?
C2B C2A C2F C2E 0.0 . . . . ?
P2 C2A C2F C2E -177.5(6) . . . . ?
C2A P2 C2G C2H 24.7(5) . . . . ?
C21 P2 C2G C2H -91.2(5) . . . . ?
Pd1 P2 C2G C2H 161.3(3) . . . . ?
C2A P2 C2G C2L -158.2(4) . . . . ?
C21 P2 C2G C2L 85.9(5) . . . . ?
Pd1 P2 C2G C2L -21.5(5) . . . . ?
C2L C2G C2H C2I 0.0 . . . . ?
P2 C2G C2H C2I 177.1(5) . . . . ?
C2G C2H C2I C2J 0.0 . . . . ?
C2H C2I C2J C2K 0.0 . . . . ?
C2I C2J C2K C2L 0.0 . . . . ?
C2J C2K C2L C2G 0.0 . . . . ?
C2H C2G C2L C2K 0.0 . . . . ?
P2 C2G C2L C2K -177.1(5) . . . . ?
C31 P3 C3A C3B -50.3(4) . . . . ?
C3G P3 C3A C3B -157.3(3) . . . . ?
Pd2 P3 C3A C3B 72.5(3) 3_556 . . . ?
C31 P3 C3A C3F 134.5(4) . . . . ?
C3G P3 C3A C3F 27.5(4) . . . . ?
Pd2 P3 C3A C3F -102.7(3) 3_556 . . . ?
C3F C3A C3B C3C 0.0 . . . . ?
P3 C3A C3B C3C -175.2(4) . . . . ?
C3A C3B C3C C3D 0.0 . . . . ?
C3B C3C C3D C3E 0.0 . . . . ?
C3C C3D C3E C3F 0.0 . . . . ?
C3D C3E C3F C3A 0.0 . . . . ?
C3B C3A C3F C3E 0.0 . . . . ?
P3 C3A C3F C3E 175.2(4) . . . . ?
C31 P3 C3G C3H 108.4(4) . . . . ?
C3A P3 C3G C3H -142.4(3) . . . . ?
Pd2 P3 C3G C3H -27.1(4) 3_556 . . . ?
C31 P3 C3G C3L -65.6(4) . . . . ?
C3A P3 C3G C3L 43.5(4) . . . . ?
Pd2 P3 C3G C3L 158.8(3) 3_556 . . . ?
C3L C3G C3H C3I 0.0 . . . . ?
P3 C3G C3H C3I -174.1(4) . . . . ?
C3G C3H C3I C3J 0.0 . . . . ?
C3H C3I C3J C3K 0.0 . . . . ?
C3I C3J C3K C3L 0.0 . . . . ?
C3J C3K C3L C3G 0.0 . . . . ?
C3H C3G C3L C3K 0.0 . . . . ?
P3 C3G C3L C3K 174.1(4) . . . . ?
C41 P4 C4A C4B -98.3(4) . . . . ?
C4G P4 C4A C4B 11.0(4) . . . . ?
Pd2 P4 C4A C4B 131.1(3) . . . . ?
C41 P4 C4A C4F 81.6(4) . . . . ?
C4G P4 C4A C4F -169.2(3) . . . . ?
Pd2 P4 C4A C4F -49.1(4) . . . . ?
C4F C4A C4B C4C 0.0 . . . . ?
P4 C4A C4B C4C 179.9(5) . . . . ?
C4A C4B C4C C4D 0.0 . . . . ?
C4B C4C C4D C4E 0.0 . . . . ?
C4C C4D C4E C4F 0.0 . . . . ?
C4D C4E C4F C4A 0.0 . . . . ?
C4B C4A C4F C4E 0.0 . . . . ?
P4 C4A C4F C4E -179.9(4) . . . . ?
C4A P4 C4G C4H -73.4(4) . . . . ?
C41 P4 C4G C4H 36.4(4) . . . . ?
Pd2 P4 C4G C4H 160.2(3) . . . . ?
C4A P4 C4G C4L 108.3(4) . . . . ?
C41 P4 C4G C4L -141.9(4) . . . . ?
Pd2 P4 C4G C4L -18.1(3) . . . . ?
C4L C4G C4H C4I 0.0 . . . . ?
P4 C4G C4H C4I -178.3(4) . . . . ?
C4G C4H C4I C4J 0.0 . . . . ?
C4H C4I C4J C4K 0.0 . . . . ?
C4I C4J C4K C4L 0.0 . . . . ?
C4J C4K C4L C4G 0.0 . . . . ?
C4H C4G C4L C4K 0.0 . . . . ?
P4 C4G C4L C4K 178.3(4) . . . . ?
C52B Cl51 C52A C53A -15(13) . . . . ?
Cl51 C52A C53A Cl54 -166(6) . . . . ?
C52A Cl51 C52B C53B -179(22) . . . . ?
Cl51 C52B C53B Cl55 -152(5) . . . . ?
